data_2218585
loop_
_publ_author_name
'Butt, M. Saeed'
'Akhter, Zareen'
'Bolte, Michael'
'Siddiqi, Humaira M.'

_publ_section_title
;
 1,2-Bis(4-aminophenoxy)ethane
;
_journal_coeditor_code ZL2110
_journal_issue 6
_journal_name_full 'Acta Crystallographica Section E'
_journal_page_first o1122
_journal_paper_doi 10.1107/S1600536808014736
_journal_volume 64
_journal_year 2008
_chemical_formula_iupac 'C14 H16 N2 O2'
_chemical_formula_moiety 'C14 H16 N2 O2'
_chemical_formula_sum 'C14 H16 N2 O2'
_chemical_formula_weight 244.29
_chemical_melting_point 179
_chemical_name_common 1,2-Di(p-aminophenyloxy)ethane
_chemical_name_systematic
;
1,2-Bis(4-aminophenoxy)ethane
;
_space_group_IT_number 60
_symmetry_cell_setting orthorhombic
_symmetry_space_group_name_Hall '-P 2n 2ab'
_symmetry_space_group_name_H-M 'P b c n'
_atom_sites_solution_hydrogens geom
_atom_sites_solution_primary direct
_atom_sites_solution_secondary difmap
_audit_creation_method SHELXL-97
_cell_angle_alpha 90.00
_cell_angle_beta 90.00
_cell_angle_gamma 90.00
_cell_formula_units_Z 4
_cell_length_a 14.2157(9)
_cell_length_b 10.4608(8)
_cell_length_c 8.1817(5)
_cell_measurement_reflns_used 14232
_cell_measurement_temperature 173(2)
_cell_measurement_theta_max 29.7
_cell_measurement_theta_min 3.5
_cell_volume 1216.68(14)
_computing_cell_refinement 'X-AREA (Stoe & Cie, 2001)'
_computing_data_collection 'X-AREA (Stoe & Cie, 2001)'
_computing_data_reduction 'X-AREA (Stoe & Cie, 2001)'
_computing_molecular_graphics 'XP in SHELXTL-Plus (Sheldrick, 2008)'
_computing_publication_material 'PLATON (Spek, 2003)'
_computing_structure_refinement 'SHELXL97 (Sheldrick, 2008)'
_computing_structure_solution 'SHELXS97 (Sheldrick, 2008)'
_diffrn_ambient_temperature 173(2)
_diffrn_measured_fraction_theta_full 0.997
_diffrn_measured_fraction_theta_max 0.990
_diffrn_measurement_device_type 'Stoe IPDSII two-circle'
_diffrn_measurement_method \w
_diffrn_radiation_monochromator graphite
_diffrn_radiation_source 'fine-focus sealed tube'
_diffrn_radiation_type MoK\a
_diffrn_radiation_wavelength 0.71073
_diffrn_reflns_av_R_equivalents 0.0490
_diffrn_reflns_av_sigmaI/netI 0.0223
_diffrn_reflns_limit_h_max 19
_diffrn_reflns_limit_h_min -19
_diffrn_reflns_limit_k_max 11
_diffrn_reflns_limit_k_min -14
_diffrn_reflns_limit_l_max 11
_diffrn_reflns_limit_l_min -11
_diffrn_reflns_number 15103
_diffrn_reflns_theta_full 25.00
_diffrn_reflns_theta_max 29.62
_diffrn_reflns_theta_min 3.47
_diffrn_standards_number 0
_exptl_absorpt_coefficient_mu 0.090
_exptl_absorpt_correction_type none
_exptl_crystal_colour 'dark red'
_exptl_crystal_density_diffrn 1.334
_exptl_crystal_density_method 'not measured'
_exptl_crystal_description block
_exptl_crystal_F_000 520
_exptl_crystal_size_max 0.37
_exptl_crystal_size_mid 0.35
_exptl_crystal_size_min 0.23
_refine_diff_density_max 0.294
_refine_diff_density_min -0.186
_refine_ls_extinction_coef 0.024(2)
_refine_ls_extinction_expression Fc^*^=kFc[1+0.001xFc^2^\l^3^/sin(2\q)]^-1/4^
_refine_ls_extinction_method 'SHELXL97 (Sheldrick, 2008)'
_refine_ls_goodness_of_fit_ref 1.195
_refine_ls_hydrogen_treatment mixed
_refine_ls_matrix_type full
_refine_ls_number_parameters 95
_refine_ls_number_reflns 1700
_refine_ls_number_restraints 0
_refine_ls_restrained_S_all 1.195
_refine_ls_R_factor_all 0.0528
_refine_ls_R_factor_gt 0.0482
_refine_ls_shift/su_max 0.000
_refine_ls_shift/su_mean 0.000
_refine_ls_structure_factor_coef Fsqd
_refine_ls_weighting_details 'calc w=1/[\s^2^(Fo^2^)+(0.0299P)^2^+0.7945P] where P=(Fo^2^+2Fc^2^)/3'
_refine_ls_weighting_scheme calc
_refine_ls_wR_factor_gt 0.1168
_refine_ls_wR_factor_ref 0.1186
_reflns_number_gt 1549
_reflns_number_total 1700
_reflns_threshold_expression I>2\s(I)
_cod_data_source_file zl2110.cif
_cod_data_source_block I
_cod_depositor_comments
;
The following automatic conversions were performed:
'_symmetry_cell_setting' value 'Orthorhombic' changed to 'orthorhombic'
according to '/home/saulius/struct/CIF-dictionaries/cif_core.dic'
dictionary named 'cif_core.dic' version 2.4.1 from 2010-06-29.

Automatic conversion script
Id: cif_fix_enum 1527 2010-12-29 10:47:43Z saulius 

The following automatic conversions were performed:

'_symmetry_cell_setting' value 'Orthorhombic' changed to
'orthorhombic' according to
/home/saulius/struct/CIF-dictionaries/cif_core.dic dictionary named
'cif_core.dic' version 2.4.1 from 2010-06-29.

Automatic conversion script
Id: cif_fix_values 1715 2011-07-08 13:25:40Z adriana 
;
_cod_database_code 2218585
_cod_database_fobs_code 2218585

loop_
_symmetry_equiv_pos_as_xyz
'x, y, z'
'-x+1/2, -y+1/2, z+1/2'
'x+1/2, -y+1/2, -z'
'-x, y, -z+1/2'
'-x, -y, -z'
'x-1/2, y-1/2, -z-1/2'
'-x-1/2, y-1/2, z'
'x, -y, z-1/2'

loop_
_atom_site_type_symbol
_atom_site_label
_atom_site_fract_x
_atom_site_fract_y
_atom_site_fract_z
_atom_site_U_iso_or_equiv
_atom_site_adp_type
_atom_site_calc_flag
_atom_site_refinement_flags
_atom_site_occupancy
O O1 0.91391(6) 0.60429(10) 0.65677(12) 0.0243(3) Uani d . 1
N N1 0.52550(9) 0.65323(15) 0.5428(2) 0.0332(3) Uani d . 1
H H1A 0.5093(15) 0.718(2) 0.470(3) 0.048(6) Uiso d . 1
H H1B 0.496(3) 0.573(4) 0.537(5) 0.042(11) Uiso d P 0.50
H H1C 0.486(3) 0.650(4) 0.638(6) 0.048(12) Uiso d P 0.50
C C1 0.81695(9) 0.61092(12) 0.63296(15) 0.0198(3) Uani d . 1
C C2 0.78489(9) 0.71034(13) 0.53437(17) 0.0232(3) Uani d . 1
H H2 0.8285 0.7684 0.4872 0.028 Uiso calc R 1
C C3 0.68899(10) 0.72479(13) 0.50483(17) 0.0239(3) Uani d . 1
H H3 0.6678 0.7931 0.4377 0.029 Uiso calc R 1
C C4 0.62345(9) 0.64020(13) 0.57255(17) 0.0234(3) Uani d . 1
C C5 0.65662(10) 0.54140(14) 0.67195(19) 0.0268(3) Uani d . 1
H H5 0.6131 0.4835 0.7196 0.032 Uiso calc R 1
C C6 0.75275(10) 0.52624(13) 0.70255(17) 0.0240(3) Uani d . 1
H H6 0.7742 0.4586 0.7704 0.029 Uiso calc R 1
C C7 0.94691(9) 0.49765(13) 0.75075(18) 0.0244(3) Uani d . 1
H H7A 0.9230 0.4169 0.7033 0.029 Uiso calc R 1
H H7B 0.9237 0.5043 0.8645 0.029 Uiso calc R 1

loop_
_atom_site_aniso_label
_atom_site_aniso_U_11
_atom_site_aniso_U_22
_atom_site_aniso_U_33
_atom_site_aniso_U_12
_atom_site_aniso_U_13
_atom_site_aniso_U_23
O1 0.0192(4) 0.0272(5) 0.0264(5) -0.0010(4) -0.0026(4) 0.0063(4)
N1 0.0205(6) 0.0377(7) 0.0413(8) 0.0012(5) -0.0023(5) 0.0043(6)
C1 0.0202(6) 0.0214(6) 0.0178(5) -0.0003(5) -0.0017(4) -0.0017(5)
C2 0.0231(6) 0.0230(6) 0.0235(6) -0.0010(5) 0.0019(5) 0.0039(5)
C3 0.0246(6) 0.0239(6) 0.0233(6) 0.0036(5) -0.0001(5) 0.0028(5)
C4 0.0205(6) 0.0254(6) 0.0244(6) 0.0005(5) -0.0010(5) -0.0028(5)
C5 0.0228(6) 0.0267(6) 0.0310(7) -0.0048(5) -0.0004(5) 0.0043(6)
C6 0.0247(6) 0.0223(6) 0.0250(6) -0.0023(5) -0.0033(5) 0.0050(5)
C7 0.0237(6) 0.0233(6) 0.0261(6) -0.0007(5) -0.0050(5) 0.0024(5)

loop_
_atom_type_symbol
_atom_type_description
_atom_type_scat_dispersion_real
_atom_type_scat_dispersion_imag
_atom_type_scat_source
C C 0.0033 0.0016 'International Tables Vol C Tables 4.2.6.8 and 6.1.1.4'
H H 0.0000 0.0000 'International Tables Vol C Tables 4.2.6.8 and 6.1.1.4'
N N 0.0061 0.0033 'International Tables Vol C Tables 4.2.6.8 and 6.1.1.4'
O O 0.0106 0.0060 'International Tables Vol C Tables 4.2.6.8 and 6.1.1.4'

loop_
_geom_angle_atom_site_label_1
_geom_angle_atom_site_label_2
_geom_angle_atom_site_label_3
_geom_angle_site_symmetry_1
_geom_angle_site_symmetry_3
_geom_angle
C1 O1 C7 . . 115.93(10)
C4 N1 H1A . . 115.0(14)
C4 N1 H1B . . 112(3)
H1A N1 H1B . . 120(3)
C4 N1 H1C . . 115(3)
H1A N1 H1C . . 114(3)
H1B N1 H1C . . 75(3)
C2 C1 C6 . . 119.80(12)
C2 C1 O1 . . 116.21(11)
C6 C1 O1 . . 123.98(12)
C3 C2 C1 . . 120.12(12)
C3 C2 H2 . . 119.9
C1 C2 H2 . . 119.9
C2 C3 C4 . . 120.96(12)
C2 C3 H3 . . 119.5
C4 C3 H3 . . 119.5
C5 C4 C3 . . 118.27(12)
C5 C4 N1 . . 120.12(13)
C3 C4 N1 . . 121.61(13)
C4 C5 C6 . . 121.20(12)
C4 C5 H5 . . 119.4
C6 C5 H5 . . 119.4
C1 C6 C5 . . 119.65(12)
C1 C6 H6 . . 120.2
C5 C6 H6 . . 120.2
O1 C7 C7 . 4_756 108.83(10)
O1 C7 H7A . . 109.9
C7 C7 H7A 4_756 . 109.9
O1 C7 H7B . . 109.9
C7 C7 H7B 4_756 . 109.9
H7A C7 H7B . . 108.3

loop_
_geom_bond_atom_site_label_1
_geom_bond_atom_site_label_2
_geom_bond_site_symmetry_2
_geom_bond_distance
O1 C1 . 1.3938(15)
O1 C7 . 1.4338(16)
N1 C4 . 1.4202(18)
N1 H1A . 0.93(2)
N1 H1B . 0.94(4)
N1 H1C . 0.96(5)
C1 C2 . 1.3928(18)
C1 C6 . 1.3935(18)
C2 C3 . 1.3927(18)
C2 H2 . 0.9500
C3 C4 . 1.3992(19)
C3 H3 . 0.9500
C4 C5 . 1.397(2)
C5 C6 . 1.3983(19)
C5 H5 . 0.9500
C6 H6 . 0.9500
C7 C7 4_756 1.510(2)
C7 H7A . 0.9900
C7 H7B . 0.9900

loop_
_geom_hbond_atom_site_label_D
_geom_hbond_atom_site_label_H
_geom_hbond_atom_site_label_A
_geom_hbond_site_symmetry_A
_geom_hbond_distance_DH
_geom_hbond_distance_HA
_geom_hbond_distance_DA
_geom_hbond_angle_DHA
N1 H1A O1 3_466 0.93(2) 2.53(2) 3.4082(18) 158.6(18)
N1 H1B N1 5_666 0.94(4) 2.48(4) 3.360(3) 157(4)
N1 H1C N1 4_656 0.96(5) 2.61(5) 3.468(3) 148(3)

loop_
_geom_torsion_atom_site_label_1
_geom_torsion_atom_site_label_2
_geom_torsion_atom_site_label_3
_geom_torsion_atom_site_label_4
_geom_torsion_site_symmetry_4
_geom_torsion
C7 O1 C1 C2 . -176.63(12)
C7 O1 C1 C6 . 4.11(19)
C6 C1 C2 C3 . -0.3(2)
O1 C1 C2 C3 . -179.57(12)
C1 C2 C3 C4 . -0.2(2)
C2 C3 C4 C5 . 0.6(2)
C2 C3 C4 N1 . -179.62(14)
C3 C4 C5 C6 . -0.5(2)
N1 C4 C5 C6 . 179.72(14)
C2 C1 C6 C5 . 0.4(2)
O1 C1 C6 C5 . 179.62(13)
C4 C5 C6 C1 . 0.0(2)
C1 O1 C7 C7 4_756 174.05(12)
